data_4065777
loop_
_publ_author_name
'Chen, Jiangxi'
'He, Guomei'
'Sung, Herman Ho-Yung'
'Williams, Ian Duncan'
'Lin, Zhenyang'
'Jia, Guochen'

_publ_section_title
;
 Rhenium Carbyne and \h2-Vinyl Complexes from One-Pot Reactions of
 ReH5(PMe2Ph)3with Terminal Alkynes
;
_journal_issue 12
_journal_name_full Organometallics
_journal_page_first 2693
_journal_paper_doi 10.1021/om100122a
_journal_volume 29
_journal_year 2010
_chemical_formula_sum 'C32 H40 Cl2 P3 Re'
_chemical_formula_weight 774.65
_chemical_name_systematic
; 
 ? 
;
_space_group_IT_number 14
_symmetry_cell_setting monoclinic
_symmetry_space_group_name_Hall '-P 2yn'
_symmetry_space_group_name_H-M 'P 1 21/n 1'
_atom_sites_solution_hydrogens geom
_atom_sites_solution_primary direct
_atom_sites_solution_secondary difmap
_audit_creation_method SHELXL-97
_cell_angle_alpha 90.00
_cell_angle_beta 96.283(9)
_cell_angle_gamma 90.00
_cell_formula_units_Z 4
_cell_length_a 8.403(4)
_cell_length_b 23.344(12)
_cell_length_c 16.545(9)
_cell_measurement_reflns_used 7191
_cell_measurement_temperature 100(2)
_cell_measurement_theta_max 28.08
_cell_measurement_theta_min 2.47
_cell_volume 3226(3)
_computing_structure_refinement 'SHELXL-97 (Sheldrick, 1997)'
_computing_structure_solution 'SHELXS-97 (Sheldrick, 1990)'
_diffrn_ambient_temperature 100(2)
_diffrn_measured_fraction_theta_full 0.973
_diffrn_measured_fraction_theta_max 0.969
_diffrn_radiation_monochromator graphite
_diffrn_radiation_source 'fine-focus sealed tube'
_diffrn_radiation_type MoK\a
_diffrn_radiation_wavelength 0.71073
_diffrn_reflns_av_R_equivalents 0.0417
_diffrn_reflns_av_sigmaI/netI 0.0643
_diffrn_reflns_limit_h_max 10
_diffrn_reflns_limit_h_min -5
_diffrn_reflns_limit_k_max 28
_diffrn_reflns_limit_k_min -21
_diffrn_reflns_limit_l_max 20
_diffrn_reflns_limit_l_min -20
_diffrn_reflns_number 14043
_diffrn_reflns_theta_full 25.00
_diffrn_reflns_theta_max 26.00
_diffrn_reflns_theta_min 1.51
_exptl_absorpt_coefficient_mu 4.101
_exptl_absorpt_correction_T_max 1.00
_exptl_absorpt_correction_T_min 0.62
_exptl_absorpt_correction_type multi-scan
_exptl_absorpt_process_details SADABS
_exptl_crystal_colour orange
_exptl_crystal_density_diffrn 1.595
_exptl_crystal_density_method 'not measured'
_exptl_crystal_description bar
_exptl_crystal_F_000 1544
_exptl_crystal_size_max 0.20
_exptl_crystal_size_mid 0.06
_exptl_crystal_size_min 0.05
_refine_diff_density_max 1.815
_refine_diff_density_min -0.635
_refine_diff_density_rms 0.104
_refine_ls_extinction_method none
_refine_ls_goodness_of_fit_ref 1.024
_refine_ls_hydrogen_treatment constr
_refine_ls_matrix_type full
_refine_ls_number_parameters 343
_refine_ls_number_reflns 6159
_refine_ls_number_restraints 0
_refine_ls_restrained_S_all 1.024
_refine_ls_R_factor_all 0.0368
_refine_ls_R_factor_gt 0.0260
_refine_ls_shift/su_max 0.002
_refine_ls_shift/su_mean 0.000
_refine_ls_structure_factor_coef Fsqd
_refine_ls_weighting_details
; calc 
 [0.00000+1.00000exp(2.70(sin\q/\l)^2^)]/ 
   [\s^2^(Fo^2^)+0.0000+0.0000*P+(0.0130P)^2^+0.0000sin\q/\l] 
 where P = 0.33333Fo^2^ + 0.66667Fc^2^ 
;
_refine_ls_weighting_scheme calc
_refine_ls_wR_factor_gt 0.0515
_refine_ls_wR_factor_ref 0.0546
_reflns_number_gt 4907
_reflns_number_total 6159
_reflns_threshold_expression >2sigma(I)
_cod_data_source_file om100122a_si_002.cif
_cod_data_source_block he7-Complex2
_cod_depositor_comments
;
The following automatic conversions were performed:

'_symmetry_cell_setting' value 'Monoclinic' changed to 'monoclinic'
according to /home/saulius/struct/CIF-dictionaries/cif_core.dic
dictionary named 'cif_core.dic' version 2.4.1 from 2010-06-29.

Automatic conversion script
Id: cif_fix_values 1715 2011-07-08 13:25:40Z adriana 
;
_cod_original_sg_symbol_H-M P2(1)/n
_cod_database_code 4065777

loop_
_symmetry_equiv_pos_as_xyz
'x, y, z'
'-x+1/2, y+1/2, -z+1/2'
'-x, -y, -z'
'x-1/2, -y-1/2, z-1/2'

loop_
_atom_site_label
_atom_site_type_symbol
_atom_site_fract_x
_atom_site_fract_y
_atom_site_fract_z
_atom_site_U_iso_or_equiv
_atom_site_adp_type
_atom_site_occupancy
_atom_site_symmetry_multiplicity
_atom_site_calc_flag
_atom_site_refinement_flags
Re1 Re 0.184443(14) 0.583283(6) 0.244041(8) 0.01357(5) Uani 1 1 d .
Cl1 Cl -0.04693(9) 0.58140(4) 0.32720(5) 0.02190(19) Uani 1 1 d .
Cl2 Cl -0.02827(9) 0.61138(4) 0.12964(5) 0.0220(2) Uani 1 1 d .
P1 P 0.10593(10) 0.48443(4) 0.22072(5) 0.0175(2) Uani 1 1 d .
P2 P 0.21094(10) 0.68367(4) 0.28394(5) 0.0159(2) Uani 1 1 d .
P3 P 0.35728(10) 0.59051(4) 0.13889(5) 0.0164(2) Uani 1 1 d .
C1 C 0.3407(4) 0.56097(16) 0.3175(2) 0.0160(7) Uani 1 1 d .
C2 C 0.4663(4) 0.54161(17) 0.3812(2) 0.0220(8) Uani 1 1 d .
H2A H 0.5731 0.5511 0.3649 0.026 Uiso 1 1 calc R
H2B H 0.4600 0.4995 0.3873 0.026 Uiso 1 1 calc R
C3 C 0.4462(4) 0.57004(16) 0.4615(2) 0.0216(8) Uani 1 1 d .
C4 C 0.3019(5) 0.56592(18) 0.4946(2) 0.0276(9) Uani 1 1 d .
H4A H 0.2176 0.5436 0.4675 0.033 Uiso 1 1 calc R
C5 C 0.2782(5) 0.59363(18) 0.5661(2) 0.0335(10) Uani 1 1 d .
H5A H 0.1792 0.5899 0.5883 0.040 Uiso 1 1 calc R
C6 C 0.3999(5) 0.62696(18) 0.6055(2) 0.0341(10) Uani 1 1 d .
H6A H 0.3836 0.6467 0.6541 0.041 Uiso 1 1 calc R
C7 C 0.5441(5) 0.63135(18) 0.5738(2) 0.0318(10) Uani 1 1 d .
H7A H 0.6277 0.6539 0.6009 0.038 Uiso 1 1 calc R
C8 C 0.5682(5) 0.60308(17) 0.5026(2) 0.0251(9) Uani 1 1 d .
H8A H 0.6685 0.6061 0.4815 0.030 Uiso 1 1 calc R
C11 C 0.2305(4) 0.43538(15) 0.1692(2) 0.0166(7) Uani 1 1 d .
C12 C 0.3860(4) 0.42362(16) 0.2055(2) 0.0181(8) Uani 1 1 d .
H12A H 0.4227 0.4402 0.2566 0.022 Uiso 1 1 calc R
C13 C 0.4858(4) 0.38814(16) 0.1673(2) 0.0209(8) Uani 1 1 d .
H13A H 0.5920 0.3816 0.1916 0.025 Uiso 1 1 calc R
C14 C 0.4333(4) 0.36190(16) 0.0939(2) 0.0227(8) Uani 1 1 d .
H14A H 0.5018 0.3369 0.0685 0.027 Uiso 1 1 calc R
C15 C 0.2795(5) 0.37276(17) 0.0582(2) 0.0253(9) Uani 1 1 d .
H15A H 0.2429 0.3553 0.0077 0.030 Uiso 1 1 calc R
C16 C 0.1785(4) 0.40877(16) 0.0953(2) 0.0237(9) Uani 1 1 d .
H16A H 0.0729 0.4155 0.0702 0.028 Uiso 1 1 calc R
C17 C 0.0964(4) 0.44749(16) 0.3168(2) 0.0223(8) Uani 1 1 d .
H17A H 0.0646 0.4076 0.3062 0.034 Uiso 1 1 calc R
H17B H 0.0177 0.4664 0.3473 0.034 Uiso 1 1 calc R
H17C H 0.2019 0.4486 0.3486 0.034 Uiso 1 1 calc R
C18 C -0.0943(4) 0.47493(18) 0.1687(3) 0.0280(9) Uani 1 1 d .
H18A H -0.1169 0.4340 0.1616 0.042 Uiso 1 1 calc R
H18B H -0.1013 0.4936 0.1154 0.042 Uiso 1 1 calc R
H18C H -0.1727 0.4921 0.2011 0.042 Uiso 1 1 calc R
C21 C 0.4080(4) 0.71794(16) 0.2894(2) 0.0182(8) Uani 1 1 d .
C22 C 0.5439(4) 0.68557(17) 0.3098(2) 0.0199(8) Uani 1 1 d .
H22A H 0.5336 0.6453 0.3156 0.024 Uiso 1 1 calc R
C23 C 0.6942(4) 0.70984(17) 0.3220(2) 0.0240(9) Uani 1 1 d .
H23A H 0.7855 0.6866 0.3366 0.029 Uiso 1 1 calc R
C24 C 0.7107(4) 0.76790(18) 0.3127(2) 0.0277(9) Uani 1 1 d .
H24A H 0.8137 0.7851 0.3207 0.033 Uiso 1 1 calc R
C25 C 0.5767(5) 0.80116(19) 0.2918(3) 0.0357(11) Uani 1 1 d .
H25A H 0.5877 0.8414 0.2853 0.043 Uiso 1 1 calc R
C26 C 0.4264(5) 0.77628(18) 0.2802(3) 0.0300(10) Uani 1 1 d .
H26A H 0.3350 0.7996 0.2657 0.036 Uiso 1 1 calc R
C27 C 0.0751(4) 0.73381(16) 0.2265(2) 0.0205(8) Uani 1 1 d .
H27A H 0.0959 0.7727 0.2474 0.031 Uiso 1 1 calc R
H27B H -0.0358 0.7232 0.2325 0.031 Uiso 1 1 calc R
H27C H 0.0925 0.7324 0.1689 0.031 Uiso 1 1 calc R
C28 C 0.1690(4) 0.69697(17) 0.3880(2) 0.0229(8) Uani 1 1 d .
H28A H 0.1817 0.7379 0.4002 0.034 Uiso 1 1 calc R
H28B H 0.2438 0.6749 0.4256 0.034 Uiso 1 1 calc R
H28C H 0.0591 0.6852 0.3942 0.034 Uiso 1 1 calc R
C31 C 0.3986(4) 0.66199(16) 0.1010(2) 0.0195(8) Uani 1 1 d .
C32 C 0.5503(5) 0.68719(18) 0.1144(2) 0.0272(9) Uani 1 1 d .
H32A H 0.6368 0.6663 0.1421 0.033 Uiso 1 1 calc R
C33 C 0.5752(6) 0.74230(19) 0.0875(2) 0.0348(10) Uani 1 1 d .
H33A H 0.6781 0.7593 0.0974 0.042 Uiso 1 1 calc R
C34 C 0.4508(6) 0.7725(2) 0.0463(3) 0.0420(12) Uani 1 1 d .
H34A H 0.4677 0.8106 0.0290 0.050 Uiso 1 1 calc R
C35 C 0.3003(6) 0.7474(2) 0.0301(2) 0.0379(11) Uani 1 1 d .
H35A H 0.2155 0.7679 0.0003 0.045 Uiso 1 1 calc R
C36 C 0.2749(5) 0.69269(19) 0.0575(2) 0.0292(10) Uani 1 1 d .
H36A H 0.1720 0.6757 0.0466 0.035 Uiso 1 1 calc R
C37 C 0.5571(4) 0.55997(18) 0.1622(2) 0.0239(8) Uani 1 1 d .
H37A H 0.6181 0.5652 0.1155 0.036 Uiso 1 1 calc R
H37B H 0.5480 0.5190 0.1737 0.036 Uiso 1 1 calc R
H37C H 0.6123 0.5793 0.2098 0.036 Uiso 1 1 calc R
C38 C 0.2900(5) 0.55392(18) 0.0430(2) 0.0245(9) Uani 1 1 d .
H38A H 0.3692 0.5596 0.0044 0.037 Uiso 1 1 calc R
H38B H 0.1868 0.5698 0.0201 0.037 Uiso 1 1 calc R
H38C H 0.2782 0.5129 0.0532 0.037 Uiso 1 1 calc R

loop_
_atom_site_aniso_label
_atom_site_aniso_U_11
_atom_site_aniso_U_22
_atom_site_aniso_U_33
_atom_site_aniso_U_23
_atom_site_aniso_U_13
_atom_site_aniso_U_12
Re1 0.00933(6) 0.01483(9) 0.01630(7) 0.00008(6) 0.00026(4) 0.00072(6)
Cl1 0.0155(4) 0.0228(5) 0.0286(4) -0.0003(4) 0.0075(3) 0.0001(4)
Cl2 0.0138(4) 0.0263(6) 0.0242(4) 0.0018(4) -0.0046(3) 0.0029(4)
P1 0.0105(4) 0.0170(6) 0.0244(4) -0.0013(4) -0.0005(3) 0.0007(4)
P2 0.0129(4) 0.0165(6) 0.0184(4) -0.0002(4) 0.0022(3) 0.0007(4)
P3 0.0129(4) 0.0177(6) 0.0187(4) -0.0009(4) 0.0018(3) 0.0011(4)
C1 0.0127(15) 0.014(2) 0.0209(16) -0.0008(15) 0.0011(13) 0.0001(14)
C2 0.0189(17) 0.021(2) 0.0253(18) 0.0035(16) -0.0010(14) 0.0007(15)
C3 0.0274(19) 0.013(2) 0.0234(17) 0.0069(16) -0.0008(14) 0.0028(15)
C4 0.0254(19) 0.029(3) 0.0268(19) 0.0038(18) -0.0020(15) 0.0001(17)
C5 0.033(2) 0.038(3) 0.029(2) 0.010(2) 0.0054(17) 0.009(2)
C6 0.050(3) 0.029(3) 0.0226(19) -0.0002(18) 0.0006(18) 0.010(2)
C7 0.043(2) 0.023(3) 0.0264(19) 0.0026(18) -0.0089(17) -0.0075(19)
C8 0.0266(19) 0.020(2) 0.0267(18) 0.0028(17) -0.0054(15) -0.0009(16)
C11 0.0146(16) 0.013(2) 0.0224(17) 0.0016(15) 0.0009(13) 0.0025(14)
C12 0.0162(16) 0.015(2) 0.0226(16) -0.0025(15) -0.0002(13) 0.0006(14)
C13 0.0188(17) 0.020(2) 0.0241(18) 0.0052(16) 0.0036(14) 0.0052(16)
C14 0.0259(19) 0.018(2) 0.0253(18) 0.0001(16) 0.0089(15) 0.0067(16)
C15 0.031(2) 0.022(2) 0.0225(18) -0.0042(17) -0.0004(15) 0.0003(17)
C16 0.0180(17) 0.024(2) 0.0276(18) -0.0017(17) -0.0062(14) 0.0027(16)
C17 0.0243(18) 0.013(2) 0.0311(19) -0.0005(17) 0.0083(15) -0.0009(16)
C18 0.0154(17) 0.025(2) 0.042(2) -0.0061(19) -0.0029(15) -0.0011(16)
C21 0.0199(17) 0.015(2) 0.0198(17) -0.0044(15) 0.0041(13) -0.0068(15)
C22 0.0200(18) 0.015(2) 0.0241(17) 0.0005(16) 0.0004(14) 0.0011(15)
C23 0.0179(17) 0.021(2) 0.032(2) -0.0029(18) -0.0007(15) 0.0012(16)
C24 0.0197(18) 0.024(3) 0.039(2) -0.0043(18) 0.0022(16) -0.0091(16)
C25 0.032(2) 0.013(2) 0.061(3) 0.000(2) 0.003(2) -0.0063(18)
C26 0.0216(19) 0.020(2) 0.048(2) 0.001(2) 0.0038(17) 0.0050(17)
C27 0.0189(17) 0.017(2) 0.0255(18) 0.0009(16) 0.0012(14) 0.0069(15)
C28 0.0227(18) 0.024(2) 0.0231(18) -0.0037(17) 0.0074(14) -0.0010(16)
C31 0.0255(18) 0.020(2) 0.0149(15) -0.0040(15) 0.0108(13) 0.0029(16)
C32 0.040(2) 0.024(3) 0.0204(18) -0.0040(17) 0.0144(16) -0.0040(18)
C33 0.055(3) 0.025(3) 0.028(2) -0.0060(19) 0.0229(19) -0.013(2)
C34 0.076(4) 0.017(3) 0.040(2) 0.002(2) 0.039(2) 0.001(2)
C35 0.055(3) 0.031(3) 0.032(2) 0.014(2) 0.023(2) 0.021(2)
C36 0.035(2) 0.031(3) 0.0242(19) 0.0043(18) 0.0143(16) 0.0098(19)
C37 0.0126(16) 0.028(2) 0.0320(19) 0.0051(18) 0.0060(14) 0.0036(16)
C38 0.031(2) 0.022(2) 0.0212(17) -0.0062(17) 0.0035(15) -0.0019(17)

loop_
_atom_type_symbol
_atom_type_description
_atom_type_scat_dispersion_real
_atom_type_scat_dispersion_imag
_atom_type_scat_source
C C 0.0033 0.0016 'International Tables Vol C Tables 4.2.6.8 and 6.1.1.4'
H H 0.0000 0.0000 'International Tables Vol C Tables 4.2.6.8 and 6.1.1.4'
P P 0.1023 0.0942 'International Tables Vol C Tables 4.2.6.8 and 6.1.1.4'
Cl Cl 0.1484 0.1585 'International Tables Vol C Tables 4.2.6.8 and 6.1.1.4'
Re Re -1.0185 7.2310 'International Tables Vol C Tables 4.2.6.8 and 6.1.1.4'

loop_
_geom_angle_atom_site_label_1
_geom_angle_atom_site_label_2
_geom_angle_atom_site_label_3
_geom_angle
C1 Re1 P3 93.26(12)
C1 Re1 P1 89.87(12)
P3 Re1 P1 97.36(3)
C1 Re1 P2 93.33(12)
P3 Re1 P2 94.84(3)
P1 Re1 P2 167.19(3)
C1 Re1 Cl1 100.36(12)
P3 Re1 Cl1 166.34(3)
P1 Re1 Cl1 81.73(3)
P2 Re1 Cl1 85.50(3)
C1 Re1 Cl2 175.34(11)
P3 Re1 Cl2 82.74(5)
P1 Re1 Cl2 88.29(4)
P2 Re1 Cl2 89.40(3)
Cl1 Re1 Cl2 83.61(5)
C17 P1 C18 103.24(19)
C17 P1 C11 101.13(18)
C18 P1 C11 104.54(17)
C17 P1 Re1 110.52(13)
C18 P1 Re1 114.46(14)
C11 P1 Re1 120.84(12)
C28 P2 C27 102.00(17)
C28 P2 C21 98.39(16)
C27 P2 C21 104.81(18)
C28 P2 Re1 113.47(13)
C27 P2 Re1 116.21(13)
C21 P2 Re1 119.23(12)
C37 P3 C31 102.94(18)
C37 P3 C38 100.93(18)
C31 P3 C38 100.39(17)
C37 P3 Re1 115.89(13)
C31 P3 Re1 117.83(11)
C38 P3 Re1 116.23(13)
C2 C1 Re1 177.6(3)
C1 C2 C3 110.6(3)
C4 C3 C8 118.2(4)
C4 C3 C2 120.2(3)
C8 C3 C2 121.5(3)
C5 C4 C3 121.3(4)
C4 C5 C6 119.8(4)
C7 C6 C5 119.8(4)
C6 C7 C8 120.3(4)
C7 C8 C3 120.6(4)
C16 C11 C12 118.3(3)
C16 C11 P1 123.2(3)
C12 C11 P1 118.5(3)
C13 C12 C11 120.3(3)
C12 C13 C14 121.0(3)
C15 C14 C13 119.0(3)
C14 C15 C16 120.8(3)
C15 C16 C11 120.6(3)
C22 C21 C26 117.8(3)
C22 C21 P2 119.5(3)
C26 C21 P2 122.5(3)
C23 C22 C21 122.1(4)
C24 C23 C22 119.5(3)
C23 C24 C25 119.6(4)
C24 C25 C26 120.4(4)
C21 C26 C25 120.7(4)
C36 C31 C32 118.7(4)
C36 C31 P3 119.1(3)
C32 C31 P3 122.2(3)
C33 C32 C31 120.4(4)
C34 C33 C32 120.1(4)
C33 C34 C35 120.3(4)
C36 C35 C34 119.7(4)
C35 C36 C31 120.8(4)

loop_
_geom_bond_atom_site_label_1
_geom_bond_atom_site_label_2
_geom_bond_distance
Re1 C1 1.768(3)
Re1 P3 2.3911(13)
Re1 P1 2.4194(15)
Re1 P2 2.4383(15)
Re1 Cl1 2.5021(13)
Re1 Cl2 2.5431(12)
P1 C17 1.817(4)
P1 C18 1.818(4)
P1 C11 1.825(4)
P2 C28 1.821(4)
P2 C27 1.827(3)
P2 C21 1.832(4)
P3 C37 1.826(4)
P3 C31 1.829(4)
P3 C38 1.836(4)
C1 C2 1.478(4)
C2 C3 1.511(5)
C3 C4 1.387(5)
C3 C8 1.399(5)
C4 C5 1.382(6)
C5 C6 1.389(6)
C6 C7 1.376(6)
C7 C8 1.384(6)
C11 C16 1.399(5)
C11 C12 1.404(4)
C12 C13 1.380(5)
C13 C14 1.389(5)
C14 C15 1.383(5)
C15 C16 1.384(5)
C21 C22 1.380(5)
C21 C26 1.381(5)
C22 C23 1.378(5)
C23 C24 1.373(5)
C24 C25 1.380(6)
C25 C26 1.384(5)
C31 C36 1.396(5)
C31 C32 1.399(5)
C32 C33 1.385(5)
C33 C34 1.377(6)
C34 C35 1.393(7)
C35 C36 1.380(6)
